data_4309758
loop_
_publ_author_name
'Victor N. Nemykin'
'Partha Basu'

_publ_contact_author_address
; 
 Department of Chemistry, 
 University of Minnesota Duluth, 
 1039 University Drive, 
 Duluth, MN, 55812, USA. 
;
_publ_contact_author_email vnemykin@d.umn.edu
_publ_contact_author_fax '+1 218 7267394'
_publ_contact_author_name 'Victor Nemykin'
_publ_contact_author_phone '+1 218 7266729'
_publ_section_title
;
Oxygen Atom Transfer Reactivity from a Dioxo-Mo(VI) Complex to Tertiary
Phosphines: Synthesis, Characterization, and Structure of Phosphoryl
Intermediate Complexes
;
_journal_name_full 'Inorganic Chemistry'
_journal_page_first 7494
_journal_page_last 7502
_journal_paper_doi 10.1021/ic0508324
_journal_volume 44
_journal_year 2005
_chemical_absolute_configuration unk
_chemical_formula_moiety 'C29 H39 B1 Cl1 Mo1 N6 O2 P1'
_chemical_formula_sum 'C29 H39 B Cl Mo N6 O2 P'
_chemical_formula_weight 676.85
_space_group_IT_number 9
_symmetry_cell_setting monoclinic
_symmetry_space_group_name_Hall 'C -2yc'
_symmetry_space_group_name_H-M 'C 1 c 1'
_atom_sites_solution_hydrogens geom
_atom_sites_solution_primary direct
_audit_creation_date 05-03-04
_audit_creation_method CRYSTALS_ver_12.39
_cell_angle_alpha 90
_cell_angle_beta 91.88(13)
_cell_angle_gamma 90
_cell_formula_units_Z 4
_cell_length_a 13.67(3)
_cell_length_b 16.59(2)
_cell_length_c 14.722(15)
_cell_measurement_reflns_used 25
_cell_measurement_temperature 293
_cell_measurement_theta_max 14
_cell_measurement_theta_min 10
_cell_volume 3337(9)
_computing_cell_refinement 'Rigaku AFC-7R'
_computing_data_collection 'Rigaku AFC-7R'
_computing_data_reduction 'TeXsan 10.1b'
_computing_molecular_graphics 'CAMERON (Watkin et al 1996)'
_computing_publication_material 'CRYSTALS (Betteridge et al 2003)'
_computing_structure_refinement 'CRYSTALS (Betteridge et al 2003)'
_computing_structure_solution 'DIRDIF-96 (Beurskens et al 1996)'
_diffrn_ambient_temperature 293
_diffrn_measured_fraction_theta_full 0.997
_diffrn_measured_fraction_theta_max 0.997
_diffrn_measurement_device_type 'Rigaku AFC-7R'
_diffrn_measurement_method \w/2\q
_diffrn_radiation_monochromator graphite
_diffrn_radiation_type 'Mo K\a'
_diffrn_radiation_wavelength 0.71073
_diffrn_reflns_av_R_equivalents 0.000
_diffrn_reflns_limit_h_max 17
_diffrn_reflns_limit_h_min 0
_diffrn_reflns_limit_k_max 21
_diffrn_reflns_limit_k_min -21
_diffrn_reflns_limit_l_max 19
_diffrn_reflns_limit_l_min -19
_diffrn_reflns_number 3953
_diffrn_reflns_theta_full 27.505
_diffrn_reflns_theta_max 27.505
_diffrn_reflns_theta_min 2.769
_diffrn_standards_decay_% 3.00
_diffrn_standards_interval_count 150
_diffrn_standards_number 3
_exptl_absorpt_coefficient_mu 0.556
_exptl_absorpt_correction_T_max 1.00
_exptl_absorpt_correction_T_min 0.80
_exptl_absorpt_correction_type psi-scan
_exptl_absorpt_process_details
; 
 Azimutal absorption correction (North et al, 1968) 
;
_exptl_crystal_colour green
_exptl_crystal_density_diffrn 1.347
_exptl_crystal_description prism
_exptl_crystal_F_000 1400
_exptl_crystal_size_max 0.22
_exptl_crystal_size_mid 0.20
_exptl_crystal_size_min 0.15
_refine_diff_density_max 0.78
_refine_diff_density_min -0.66
_refine_ls_extinction_method None
_refine_ls_goodness_of_fit_ref 0.9845
_refine_ls_hydrogen_treatment constr
_refine_ls_matrix_type full
_refine_ls_number_parameters 370
_refine_ls_number_reflns 1673
_refine_ls_number_restraints 2
_refine_ls_R_factor_all 0.2369
_refine_ls_R_factor_gt 0.0761
_refine_ls_shift/su_max 0.003200
_refine_ls_structure_factor_coef Fsqd
_refine_ls_weighting_details
;
 Method, part 1, Chebychev polynomial, (Watkin, 1994, Prince, 1982) 
 [weight] = 1.0/[A~0~*T~0~(x)+A~1~*T~1~(x) ... +A~n-1~]*T~n-1~(x)] 
 where A~i~ are the Chebychev coefficients listed below and x= Fcalc/Fmax 
 Method = Robust Weighting (Prince, 1982) 
 W = [weight] * [1-(deltaF/6*sigmaF)^2^]^2^ 
 A~i~ are: 
 11.4 11.1 7.41 
;
_refine_ls_weighting_scheme calc
_refine_ls_wR_factor_all 0.2341
_refine_ls_wR_factor_gt 0.1599
_refine_ls_wR_factor_ref 0.1599
_reflns_limit_h_max 17
_reflns_limit_h_min 0
_reflns_limit_k_max 21
_reflns_limit_k_min 0
_reflns_limit_l_max 19
_reflns_limit_l_min -19
_reflns_number_gt 1673
_reflns_number_total 3821
_reflns_threshold_expression I>2.00u(I)
_oxford_diffrn_Wilson_B_factor 0.00
_oxford_diffrn_Wilson_scale 0.00
_oxford_refine_ls_scale 0.10512(9)
_oxford_structure_analysis_title 'TeXsan on Shelx'
_cod_data_source_file ic0508324si20050523_113135_2.cif
_cod_data_source_block CRYSTALS_cif
_cod_depositor_comments
;
The following automatic conversions were performed:
'_symmetry_cell_setting' value 'Monoclinic' changed to 'monoclinic'
according to '/home/saulius/struct/CIF-dictionaries/cif_core.dic'
dictionary named 'cif_core.dic' version 2.4.1 from 2010-06-29.

Automatic conversion script
Id: cif_fix_enum 1527 2010-12-29 10:47:43Z saulius 
;
_cod_original_sg_symbol_H-M 'C 1 c 1 '
_cod_original_formula_sum 'C29 H39 B1 Cl1 Mo1 N6 O2 P1'
_cod_database_code 4309758

loop_
_symmetry_equiv_pos_as_xyz
x,y,z
x+1/2,y+1/2,z
x,-y,z+1/2
x+1/2,-y+1/2,z+1/2

loop_
_atom_site_label
_atom_site_type_symbol
_atom_site_fract_x
_atom_site_fract_y
_atom_site_fract_z
_atom_site_U_iso_or_equiv
_atom_site_occupancy
_atom_site_adp_type
_atom_site_refinement_flags_posn
_atom_site_refinement_flags_adp
_atom_site_refinement_flags_occupancy
_atom_site_disorder_assembly
_atom_site_disorder_group
_atom_site_attached_hydrogens
Mo1 Mo 0.5013(3) 0.31315(11) 0.5016(3) 0.0531 1.0000 Uani . . . . . .
O1 O 0.5481(14) 0.3785(11) 0.4054(9) 0.0783 1.0000 Uani . . . . . .
N11 N 0.5618(13) 0.2041(11) 0.4551(13) 0.0472 1.0000 Uani . . . . . .
N12 N 0.5067(12) 0.1337(8) 0.4433(10) 0.0371 1.0000 Uani . . . . . .
B1 B 0.3984(15) 0.1322(12) 0.4735(16) 0.0359 1.0000 Uani . . . . . .
N32 N 0.3941(11) 0.1530(11) 0.5758(12) 0.0392 1.0000 Uani . . . . . .
N31 N 0.4334(11) 0.2246(11) 0.6103(12) 0.0422 1.0000 Uani . . . . . .
C35 C 0.4177(14) 0.2254(13) 0.6986(14) 0.0456 1.0000 Uani . . . . . .
C34 C 0.3723(15) 0.1570(16) 0.7255(13) 0.0551 1.0000 Uani . . . . . .
C36 C 0.4465(16) 0.2956(14) 0.7596(16) 0.0610 1.0000 Uani . . . . . .
N22 N 0.3412(12) 0.1999(11) 0.4220(11) 0.0489 1.0000 Uani . . . . . .
C23 C 0.2607(15) 0.1926(13) 0.3679(12) 0.0451 1.0000 Uani . . . . . .
C24 C 0.2337(19) 0.2681(15) 0.3423(15) 0.0637 1.0000 Uani . . . . . .
C25 C 0.3018(15) 0.3209(12) 0.3850(11) 0.0388 1.0000 Uani . . . . . .
C26 C 0.2976(18) 0.4092(12) 0.3778(16) 0.0630 1.0000 Uani . . . . . .
C27 C 0.213(2) 0.112(2) 0.3463(19) 0.0878 1.0000 Uani . . . . . .
C13 C 0.5559(16) 0.0744(13) 0.4067(14) 0.0478 1.0000 Uani . . . . . .
C14 C 0.6497(17) 0.1064(16) 0.3890(16) 0.0530 1.0000 Uani . . . . . .
C15 C 0.6507(16) 0.1864(13) 0.4214(13) 0.0449 1.0000 Uani . . . . . .
C17 C 0.521(2) -0.0081(17) 0.387(2) 0.0845 1.0000 Uani . . . . . .
O2 O 0.4242(10) 0.4058(8) 0.5707(10) 0.0432 1.0000 Uani . . . . . .
P1 P 0.4284(5) 0.4910(3) 0.5983(5) 0.0499 1.0000 Uani . . . . . .
C43 C 0.3052(17) 0.5204(13) 0.6187(14) 0.0512 1.0000 Uani . . . . . .
C44 C 0.2782(18) 0.6016(13) 0.6241(13) 0.0436 1.0000 Uani . . . . . .
C42 C 0.473(2) 0.5559(16) 0.512(2) 0.0927 1.0000 Uani . . . . . .
Cl1 Cl 0.6342(6) 0.3410(5) 0.6009(5) 0.0805 1.0000 Uani . . . . . .
C4 C 0.960(3) 0.309(2) 0.559(3) 0.1083 1.0000 Uani . . . . . .
C3 C 1.052(3) 0.287(2) 0.533(2) 0.0974 1.0000 Uani . . . . . .
C2 C 1.113(2) 0.2563(17) 0.598(3) 0.1031 1.0000 Uani . . . . . .
C5 C 0.934(3) 0.2960(19) 0.645(3) 0.0946 1.0000 Uani . . . . . .
N21 N 0.3639(12) 0.2776(9) 0.4331(12) 0.0434 1.0000 Uani . . . . . .
C16 C 0.7303(14) 0.2448(15) 0.4198(16) 0.0621 1.0000 Uani . . . . . .
C48 C 0.2344(18) 0.4617(14) 0.6345(16) 0.0580 1.0000 Uani . . . . . .
C45 C 0.182(2) 0.6182(18) 0.6407(15) 0.0706 1.0000 Uani . . . . . .
C33 C 0.3576(18) 0.1131(14) 0.6489(18) 0.0550 1.0000 Uani . . . . . .
C46 C 0.113(2) 0.562(2) 0.6488(18) 0.0951 1.0000 Uani . . . . . .
C37 C 0.311(2) 0.0308(17) 0.6321(17) 0.0820 1.0000 Uani . . . . . .
C47 C 0.1411(18) 0.4826(19) 0.649(2) 0.0822 1.0000 Uani . . . . . .
C41 C 0.500(2) 0.5085(18) 0.7002(17) 0.0897 1.0000 Uani . . . . . .
C6 C 0.996(4) 0.261(2) 0.701(3) 0.1046 1.0000 Uani . . . . . .
C1 C 1.086(4) 0.244(2) 0.686(3) 0.1235 1.0000 Uani . . . . . .
H91 H 0.3537 0.1419 0.7893 0.0790 1.0000 Uiso R . . . . .
H101 H 0.4288 0.2845 0.8243 0.0757 1.0000 Uiso R . . . . .
H102 H 0.5188 0.3056 0.7581 0.0757 1.0000 Uiso R . . . . .
H103 H 0.4111 0.3458 0.7385 0.0757 1.0000 Uiso R . . . . .
H131 H 0.1763 0.2830 0.2998 0.0764 1.0000 Uiso R . . . . .
H151 H 0.3543 0.4341 0.4160 0.0824 1.0000 Uiso R . . . . .
H152 H 0.2352 0.4310 0.4029 0.0824 1.0000 Uiso R . . . . .
H153 H 0.3037 0.4274 0.3142 0.0824 1.0000 Uiso R . . . . .
H161 H 0.1525 0.1158 0.3058 0.0987 1.0000 Uiso R . . . . .
H162 H 0.1935 0.0789 0.4026 0.0987 1.0000 Uiso R . . . . .
H163 H 0.2609 0.0743 0.3132 0.0987 1.0000 Uiso R . . . . .
H181 H 0.7057 0.0800 0.3562 0.0646 1.0000 Uiso R . . . . .
H241 H 0.3287 0.6464 0.6148 0.0521 1.0000 Uiso R . . . . .
H251 H 0.4733 0.6127 0.5318 0.1147 1.0000 Uiso R . . . . .
H252 H 0.5385 0.5385 0.4931 0.1147 1.0000 Uiso R . . . . .
H253 H 0.4255 0.5508 0.4564 0.1147 1.0000 Uiso R . . . . .
H271 H 0.9102 0.3364 0.5157 0.1321 1.0000 Uiso R . . . . .
H281 H 1.0749 0.2950 0.4676 0.1161 1.0000 Uiso R . . . . .
H291 H 1.1822 0.2395 0.5798 0.1328 1.0000 Uiso R . . . . .
H301 H 0.8677 0.3129 0.6676 0.1140 1.0000 Uiso R . . . . .
H61 H 0.2555 0.4028 0.6375 0.0693 1.0000 Uiso R . . . . .
H71 H 0.1629 0.6772 0.6470 0.0726 1.0000 Uiso R . . . . .
H11 H 0.0414 0.5788 0.6531 0.1036 1.0000 Uiso R . . . . .
H211 H 0.2866 0.0082 0.6900 0.1035 1.0000 Uiso R . . . . .
H212 H 0.3610 -0.0076 0.6073 0.1035 1.0000 Uiso R . . . . .
H213 H 0.2545 0.0343 0.5863 0.1035 1.0000 Uiso R . . . . .
H111 H 0.0901 0.4382 0.6612 0.0947 1.0000 Uiso R . . . . .
H21 H 0.5016 0.5670 0.7165 0.1092 1.0000 Uiso R . . . . .
H22 H 0.5686 0.4883 0.6942 0.1092 1.0000 Uiso R . . . . .
H23 H 0.4705 0.4781 0.7536 0.1092 1.0000 Uiso R . . . . .
H31 H 0.9695 0.2458 0.7634 0.1304 1.0000 Uiso R . . . . .
H41 H 1.1348 0.2207 0.7323 0.1350 1.0000 Uiso R . . . . .
H51 H 0.3690 0.0771 0.4623 0.0510 1.0000 Uiso R . . . . .
H221 H 0.7905 0.2200 0.3924 0.0749 1.0000 Uiso R . . . . .
H222 H 0.7486 0.2620 0.4836 0.0749 1.0000 Uiso R . . . . .
H223 H 0.7103 0.2926 0.3831 0.0749 1.0000 Uiso R . . . . .
H201 H 0.5725 -0.0417 0.3600 0.0957 1.0000 Uiso R . . . . .
H202 H 0.4970 -0.0360 0.4435 0.0957 1.0000 Uiso R . . . . .
H203 H 0.4629 -0.0048 0.3421 0.0957 1.0000 Uiso R . . . . .

loop_
_atom_site_aniso_label
_atom_site_aniso_U_11
_atom_site_aniso_U_22
_atom_site_aniso_U_33
_atom_site_aniso_U_23
_atom_site_aniso_U_13
_atom_site_aniso_U_12
Mo1 0.0440(9) 0.0362(8) 0.0807(14) -0.0083(14) 0.0249(8) 0.0042(12)
O1 0.127(16) 0.099(14) 0.010(8) 0.006(8) 0.020(8) 0.087(13)
N11 0.046(10) 0.050(12) 0.046(12) -0.009(9) 0.004(9) 0.004(8)
N12 0.071(11) 0.021(8) 0.018(8) -0.012(7) -0.014(8) 0.006(7)
B1 0.028(11) 0.024(10) 0.055(16) 0.000(10) -0.003(11) -0.004(8)
N32 0.022(8) 0.048(10) 0.047(12) -0.005(9) -0.014(8) 0.012(8)
N31 0.021(8) 0.073(12) 0.032(11) 0.021(10) -0.004(7) -0.010(8)
C35 0.043(12) 0.065(14) 0.030(13) 0.010(11) 0.018(10) 0.002(10)
C34 0.050(12) 0.11(2) 0.007(10) 0.002(12) 0.015(9) 0.026(12)
C36 0.054(13) 0.072(18) 0.059(15) 0.012(13) 0.016(11) 0.017(11)
N22 0.056(11) 0.062(13) 0.029(9) 0.004(9) 0.011(8) 0.002(9)
C23 0.061(13) 0.058(13) 0.016(10) 0.003(10) -0.016(9) -0.042(12)
C24 0.085(18) 0.073(18) 0.031(14) -0.009(13) -0.028(13) 0.023(14)
C25 0.059(12) 0.048(12) 0.009(9) -0.017(10) 0.003(9) -0.004(11)
C26 0.088(18) 0.034(12) 0.066(17) -0.003(12) -0.019(14) 0.024(12)
C27 0.077(19) 0.13(3) 0.06(2) 0.033(19) -0.027(15) -0.017(19)
C13 0.059(14) 0.047(13) 0.037(13) -0.009(11) 0.006(10) 0.001(10)
C14 0.046(14) 0.064(17) 0.050(16) 0.001(12) 0.020(11) 0.026(12)
C15 0.066(14) 0.039(11) 0.031(12) 0.006(11) 0.011(10) -0.005(12)
C17 0.085(19) 0.070(18) 0.10(2) -0.014(16) 0.012(17) -0.007(15)
O2 0.045(8) 0.032(7) 0.053(10) -0.001(7) 0.005(7) 0.031(6)
P1 0.046(3) 0.053(3) 0.051(4) -0.007(3) 0.007(3) 0.001(3)
C43 0.071(15) 0.048(13) 0.032(12) 0.004(11) -0.037(11) 0.020(12)
C44 0.067(15) 0.044(12) 0.019(11) -0.003(10) -0.016(10) 0.015(11)
C42 0.12(3) 0.072(18) 0.09(3) -0.003(17) 0.06(2) -0.020(16)
Cl1 0.054(4) 0.108(6) 0.079(5) -0.004(4) -0.009(3) 0.013(4)
C4 0.14(3) 0.09(2) 0.09(3) 0.04(2) -0.07(3) -0.04(2)
C3 0.12(3) 0.11(3) 0.07(3) -0.05(2) 0.02(2) -0.08(2)
C2 0.10(2) 0.068(19) 0.14(3) 0.00(2) -0.06(2) -0.052(17)
C5 0.09(2) 0.07(2) 0.13(3) -0.02(2) 0.03(2) -0.026(17)
N21 0.053(10) 0.025(8) 0.052(12) 0.034(8) 0.003(9) 0.008(8)
C16 0.034(11) 0.079(16) 0.075(17) -0.005(14) 0.025(11) -0.011(11)
C48 0.071(16) 0.044(13) 0.058(16) 0.014(11) -0.013(13) -0.006(12)
C45 0.11(2) 0.09(2) 0.016(12) -0.026(13) -0.039(14) 0.065(18)
C33 0.061(16) 0.044(14) 0.061(18) 0.030(13) 0.017(13) 0.008(11)
C46 0.08(2) 0.16(3) 0.045(17) -0.06(2) 0.003(16) 0.05(2)
C37 0.10(2) 0.10(2) 0.049(17) 0.006(16) 0.017(15) -0.044(18)
C47 0.050(15) 0.10(2) 0.10(2) -0.015(18) 0.011(15) 0.009(15)
C41 0.10(2) 0.10(2) 0.068(18) -0.062(18) -0.042(17) 0.022(17)
C6 0.13(3) 0.10(3) 0.09(3) -0.02(2) 0.00(3) -0.07(3)
C1 0.15(4) 0.12(3) 0.09(3) 0.07(2) -0.10(3) -0.07(3)

loop_
_atom_type_symbol
_atom_type_scat_dispersion_real
_atom_type_scat_dispersion_imag
_atom_type_scat_Cromer_Mann_a1
_atom_type_scat_Cromer_Mann_b1
_atom_type_scat_Cromer_Mann_a2
_atom_type_scat_Cromer_Mann_b2
_atom_type_scat_Cromer_Mann_a3
_atom_type_scat_Cromer_Mann_b3
_atom_type_scat_Cromer_Mann_a4
_atom_type_scat_Cromer_Mann_b4
_atom_type_scat_Cromer_Mann_c
_atom_type_scat_source
C 0.0033 0.0016 2.3100 20.8439 1.0200 10.2075 1.5886 0.5687 0.8650 51.6512 0.2156 'International Tables Vol C 4.2.6.8 and 6.1.1.4'
H 0.0000 0.0000 0.4930 10.5109 0.3229 26.1257 0.1402 3.1424 0.0408 57.7998 0.0030 'International Tables Vol C 4.2.6.8 and 6.1.1.4'
B 0.0013 0.0007 2.0545 23.2185 1.3326 1.0210 1.0979 60.3498 0.7068 0.1403 -0.1932 'International Tables Vol C 4.2.6.8 and 6.1.1.4'
Cl 0.1484 0.1585 11.4604 0.0104 7.1964 1.1662 6.2556 18.5194 1.6455 47.7784 -9.5574 'International Tables Vol C 4.2.6.8 and 6.1.1.4'
Mo -1.6832 0.6857 3.7025 0.2772 17.2356 1.0958 12.8876 11.0040 3.7429 61.6584 4.3875 'International Tables Vol C 4.2.6.8 and 6.1.1.4'
N 0.0061 0.0033 12.2126 0.0057 3.1322 9.8933 2.0125 28.9975 1.1663 0.5826 -11.5290 'International Tables Vol C 4.2.6.8 and 6.1.1.4'
O 0.0106 0.0060 3.0485 13.2771 2.2868 5.7011 1.5463 0.3239 0.8670 32.9089 0.2508 'International Tables Vol C 4.2.6.8 and 6.1.1.4'
P 0.1023 0.0942 6.4345 1.9067 4.1791 27.1570 1.7800 0.5260 1.4908 68.1645 1.1149 'International Tables Vol C 4.2.6.8 and 6.1.1.4'

loop_
_geom_angle_atom_site_label_1
_geom_angle_site_symmetry_1
_geom_angle_atom_site_label_2
_geom_angle_site_symmetry_2
_geom_angle_atom_site_label_3
_geom_angle_site_symmetry_3
_geom_angle
_geom_angle_publ_flag
O1 . Mo1 . N11 . 95.8(6) yes
O1 . Mo1 . N31 . 174.2(8) yes
N11 . Mo1 . N31 . 81.7(7) yes
O1 . Mo1 . O2 . 97.3(6) yes
N11 . Mo1 . O2 . 166.8(6) yes
N31 . Mo1 . O2 . 85.1(6) yes
O1 . Mo1 . Cl1 . 94.6(6) yes
N11 . Mo1 . Cl1 . 93.9(5) yes
N31 . Mo1 . Cl1 . 90.8(5) yes
O2 . Mo1 . Cl1 . 86.9(4) yes
O1 . Mo1 . N21 . 96.5(7) yes
N11 . Mo1 . N21 . 87.6(7) yes
N31 . Mo1 . N21 . 78.2(6) yes
O2 . Mo1 . N21 . 89.1(6) yes
Cl1 . Mo1 . N21 . 168.6(5) yes
Mo1 . N11 . N12 . 122.7(12) yes
Mo1 . N11 . C15 . 131.8(15) yes
N12 . N11 . C15 . 105.0(17) yes
N11 . N12 . B1 . 119.4(14) yes
N11 . N12 . C13 . 113.2(17) yes
B1 . N12 . C13 . 127.4(16) yes
N12 . B1 . N32 . 110.0(15) yes
N12 . B1 . N22 . 108.5(15) yes
N32 . B1 . N22 . 106.3(15) yes
N12 . B1 . H51 . 110.011 no
N32 . B1 . H51 . 109.459 no
N22 . B1 . H51 . 112.526 no
B1 . N32 . N31 . 121.1(17) yes
B1 . N32 . C33 . 133.1(19) yes
N31 . N32 . C33 . 105.8(18) yes
Mo1 . N31 . N32 . 115.8(13) yes
Mo1 . N31 . C35 . 137.0(15) yes
N32 . N31 . C35 . 107.0(17) yes
N31 . C35 . C34 . 112(2) yes
N31 . C35 . C36 . 122.9(19) yes
C34 . C35 . C36 . 125.6(19) yes
C35 . C34 . C33 . 105.3(19) yes
C35 . C34 . H91 . 127.421 no
C33 . C34 . H91 . 127.327 no
C35 . C36 . H101 . 110.756 no
C35 . C36 . H102 . 110.600 no
H101 . C36 . H102 . 108.625 no
C35 . C36 . H103 . 109.848 no
H101 . C36 . H103 . 108.369 no
H102 . C36 . H103 . 108.578 no
B1 . N22 . C23 . 128.0(18) yes
B1 . N22 . N21 . 121.8(17) yes
C23 . N22 . N21 . 110.0(17) yes
N22 . C23 . C24 . 107.0(19) yes
N22 . C23 . C27 . 123(2) yes
C24 . C23 . C27 . 130(2) yes
C23 . C24 . C25 . 106.3(19) yes
C23 . C24 . H131 . 126.243 no
C25 . C24 . H131 . 127.476 no
C24 . C25 . C26 . 124.2(20) yes
C24 . C25 . N21 . 108.0(19) yes
C26 . C25 . N21 . 127.7(19) yes
C25 . C26 . H151 . 109.449 no
C25 . C26 . H152 . 111.254 no
H151 . C26 . H152 . 106.623 no
C25 . C26 . H153 . 111.643 no
H151 . C26 . H153 . 107.975 no
H152 . C26 . H153 . 109.716 no
C23 . C27 . H161 . 113.610 no
C23 . C27 . H162 . 114.581 no
H161 . C27 . H162 . 106.392 no
C23 . C27 . H163 . 110.740 no
H161 . C27 . H163 . 106.393 no
H162 . C27 . H163 . 104.398 no
N12 . C13 . C14 . 105.8(19) yes
N12 . C13 . C17 . 128(2) yes
C14 . C13 . C17 . 127(2) yes
C13 . C14 . C15 . 106.8(19) yes
C13 . C14 . H181 . 128.596 no
C15 . C14 . H181 . 124.551 no
C14 . C15 . N11 . 109.1(20) yes
C14 . C15 . C16 . 128.2(20) yes
N11 . C15 . C16 . 122.7(20) yes
C13 . C17 . H201 . 112.230 no
C13 . C17 . H202 . 111.759 no
H201 . C17 . H202 . 108.967 no
C13 . C17 . H203 . 108.484 no
H201 . C17 . H203 . 108.869 no
H202 . C17 . H203 . 106.323 no
Mo1 . O2 . P1 . 143.7(9) yes
O2 . P1 . C43 . 106.3(9) yes
O2 . P1 . C42 . 113.2(11) yes
C43 . P1 . C42 . 107.3(13) yes
O2 . P1 . C41 . 113.8(11) yes
C43 . P1 . C41 . 107.9(12) yes
C42 . P1 . C41 . 108.1(16) yes
P1 . C43 . C44 . 121.6(19) yes
P1 . C43 . C48 . 119.9(17) yes
C44 . C43 . C48 . 118(2) yes
C43 . C44 . C45 . 117(3) yes
C43 . C44 . H241 . 120.611 no
C45 . C44 . H241 . 122.060 no
P1 . C42 . H251 . 111.614 no
P1 . C42 . H252 . 110.914 no
H251 . C42 . H252 . 111.127 no
P1 . C42 . H253 . 107.346 no
H251 . C42 . H253 . 108.232 no
H252 . C42 . H253 . 107.402 no
C3 . C4 . C5 . 120(3) yes
C3 . C4 . H271 . 121.928 no
C5 . C4 . H271 . 118.361 no
C4 . C3 . C2 . 116(3) yes
C4 . C3 . H281 . 123.030 no
C2 . C3 . H281 . 120.508 no
C3 . C2 . C1 . 123(4) yes
C3 . C2 . H291 . 117.957 no
C1 . C2 . H291 . 119.053 no
C4 . C5 . C6 . 120(4) yes
C4 . C5 . H301 . 122.105 no
C6 . C5 . H301 . 118.172 no
Mo1 . N21 . N22 . 120.7(12) yes
Mo1 . N21 . C25 . 129.6(13) yes
N22 . N21 . C25 . 108.7(18) yes
C15 . C16 . H221 . 110.599 no
C15 . C16 . H222 . 109.681 no
H221 . C16 . H222 . 107.848 no
C15 . C16 . H223 . 110.266 no
H221 . C16 . H223 . 108.715 no
H222 . C16 . H223 . 109.688 no
C43 . C48 . C47 . 121(2) yes
C43 . C48 . H61 . 118.570 no
C47 . C48 . H61 . 120.628 no
C44 . C45 . C46 . 124(2) yes
C44 . C45 . H71 . 117.148 no
C46 . C45 . H71 . 119.285 no
N32 . C33 . C34 . 110(2) yes
N32 . C33 . C37 . 118(2) yes
C34 . C33 . C37 . 132(2) yes
C45 . C46 . C47 . 119(3) yes
C45 . C46 . H11 . 118.927 no
C47 . C46 . H11 . 122.321 no
C33 . C37 . H211 . 110.431 no
C33 . C37 . H212 . 110.226 no
H211 . C37 . H212 . 108.806 no
C33 . C37 . H213 . 111.241 no
H211 . C37 . H213 . 108.274 no
H212 . C37 . H213 . 107.777 no
C46 . C47 . C48 . 121(3) yes
C46 . C47 . H111 . 119.609 no
C48 . C47 . H111 . 119.498 no
P1 . C41 . H21 . 111.538 no
P1 . C41 . H22 . 111.068 no
H21 . C41 . H22 . 109.116 no
P1 . C41 . H23 . 110.326 no
H21 . C41 . H23 . 107.530 no
H22 . C41 . H23 . 107.099 no
C5 . C6 . C1 . 125(4) yes
C5 . C6 . H31 . 116.654 no
C1 . C6 . H31 . 117.998 no
C2 . C1 . C6 . 115(3) yes
C2 . C1 . H41 . 119.645 no
C6 . C1 . H41 . 125.001 no

loop_
_geom_bond_atom_site_label_1
_geom_bond_site_symmetry_1
_geom_bond_atom_site_label_2
_geom_bond_site_symmetry_2
_geom_bond_distance
_geom_bond_publ_flag
Mo1 . O1 . 1.910(17) yes
Mo1 . N11 . 2.113(18) yes
Mo1 . N31 . 2.382(16) yes
Mo1 . O2 . 2.140(12) yes
Mo1 . Cl1 . 2.340(8) yes
Mo1 . N21 . 2.184(19) yes
N11 . N12 . 1.40(2) yes
N11 . C15 . 1.36(3) yes
N12 . B1 . 1.56(3) yes
N12 . C13 . 1.32(2) yes
B1 . N32 . 1.55(3) yes
B1 . N22 . 1.55(3) yes
B1 . H51 . 1.011 no
N32 . N31 . 1.39(2) yes
N32 . C33 . 1.37(3) yes
N31 . C35 . 1.33(3) yes
C35 . C34 . 1.36(3) yes
C35 . C36 . 1.51(3) yes
C34 . C33 . 1.35(3) yes
C34 . H91 . 1.012 no
C36 . H101 . 1.007 no
C36 . H102 . 1.004 no
C36 . H103 . 1.007 no
N22 . C23 . 1.34(3) yes
N22 . N21 . 1.33(2) yes
C23 . C24 . 1.36(3) yes
C23 . C27 . 1.52(4) yes
C24 . C25 . 1.41(3) yes
C24 . H131 . 1.019 no
C25 . C26 . 1.47(3) yes
C25 . N21 . 1.30(2) yes
C26 . H151 . 1.029 no
C26 . H152 . 1.007 no
C26 . H153 . 0.990 no
C27 . H161 . 1.006 no
C27 . H162 . 1.033 no
C27 . H163 . 1.033 no
C13 . C14 . 1.42(3) yes
C13 . C17 . 1.47(3) yes
C14 . C15 . 1.41(3) yes
C14 . H181 . 1.017 no
C15 . C16 . 1.46(3) yes
C17 . H201 . 0.987 no
C17 . H202 . 1.020 no
C17 . H203 . 1.021 no
O2 . P1 . 1.471(15) yes
P1 . C43 . 1.79(2) yes
P1 . C42 . 1.78(3) yes
P1 . C41 . 1.79(2) yes
C43 . C44 . 1.40(3) yes
C43 . C48 . 1.40(3) yes
C44 . C45 . 1.38(4) yes
C44 . H241 . 1.027 no
C42 . H251 . 0.985 no
C42 . H252 . 0.995 no
C42 . H253 . 1.031 no
C4 . C3 . 1.37(5) yes
C4 . C5 . 1.33(5) yes
C4 . H271 . 1.028 no
C3 . C2 . 1.35(5) yes
C3 . H281 . 1.030 no
C2 . C1 . 1.37(5) yes
C2 . H291 . 1.034 no
C5 . C6 . 1.30(5) yes
C5 . H301 . 1.023 no
C16 . H221 . 1.016 no
C16 . H222 . 1.004 no
C16 . H223 . 0.993 no
C48 . C47 . 1.34(3) yes
C48 . H61 . 1.019 no
C45 . C46 . 1.33(4) yes
C45 . H71 . 1.017 no
C33 . C37 . 1.52(4) yes
C46 . C47 . 1.36(4) yes
C46 . H11 . 1.028 no
C37 . H211 . 1.001 no
C37 . H212 . 1.007 no
C37 . H213 . 1.014 no
C47 . H111 . 1.035 no
C41 . H21 . 0.999 no
C41 . H22 . 1.005 no
C41 . H23 . 1.025 no
C6 . C1 . 1.29(5) yes
C6 . H31 . 1.022 no
C1 . H41 . 1.023 no
